data_7021691
loop_
_publ_author_name
'Kober, Ewa'
'Janas, Zofia'
'Nerkowski, Tomasz'
'Jerzykiewicz, Lucjan B.'

_publ_section_title
;
 Magnesium, zinc and aluminium complexes supported by tripodal
 diaminebis(aryloxido) ligands: synthesis, solid state and solution
 structure.
;
_journal_issue 30
_journal_name_full 'Dalton transactions (Cambridge, England : 2003)'
_journal_page_first 10847
_journal_page_last 10854
_journal_paper_doi 10.1039/c3dt50938a
_journal_volume 42
_journal_year 2013
_chemical_formula_moiety 'C40 H52 N4 O4 Zn2, C H2 Cl2 '
_chemical_formula_sum 'C41 H54 Cl2 N4 O4 Zn2'
_chemical_formula_weight 868.56
_chemical_name_systematic
;
?
;
_space_group_IT_number 61
_symmetry_cell_setting orthorhombic
_symmetry_Int_Tables_number 61
_symmetry_space_group_name_Hall '-P 2ac 2ab'
_symmetry_space_group_name_H-M 'P b c a'
_atom_sites_solution_hydrogens geom
_atom_sites_solution_primary direct
_atom_sites_solution_secondary difmap
_audit_creation_method SHELXL-97
_cell_angle_alpha 90.00
_cell_angle_beta 90.00
_cell_angle_gamma 90.00
_cell_formula_units_Z 8
_cell_length_a 18.518(6)
_cell_length_b 19.252(6)
_cell_length_c 22.578(7)
_cell_measurement_reflns_used 20122
_cell_measurement_temperature 100(2)
_cell_measurement_theta_max 37
_cell_measurement_theta_min 3
_cell_volume 8049(4)
_computing_cell_refinement 'Kuma KM4 software 1996'
_computing_data_collection 'Kuma KM4 software 1996'
_computing_data_reduction 'Kuma KM4 software 1996'
_computing_molecular_graphics 'SHELXTL-NT V5.1, Bruker AXS 1999'
_computing_publication_material 'SHELXTL-NT V5.1, Bruker AXS 1999'
_computing_structure_refinement 'SHELXTL-NT V5.1, Bruker AXS 1999'
_computing_structure_solution 'SHELXTL-NT V5.1, Bruker AXS 1999'
_diffrn_ambient_temperature 100(2)
_diffrn_measured_fraction_theta_full 0.998
_diffrn_measured_fraction_theta_max 0.909
_diffrn_measurement_device_type 'Kuma KM-4 CCD kappa-axis diffractometer'
_diffrn_measurement_method \OMEGA
_diffrn_radiation_monochromator graphite
_diffrn_radiation_source 'fine-focus sealed tube'
_diffrn_radiation_type MoK\a
_diffrn_radiation_wavelength 0.71073
_diffrn_reflns_av_R_equivalents 0.0507
_diffrn_reflns_av_sigmaI/netI 0.0487
_diffrn_reflns_limit_h_max 26
_diffrn_reflns_limit_h_min -26
_diffrn_reflns_limit_k_max 27
_diffrn_reflns_limit_k_min -27
_diffrn_reflns_limit_l_max 31
_diffrn_reflns_limit_l_min -31
_diffrn_reflns_number 64294
_diffrn_reflns_theta_full 25.50
_diffrn_reflns_theta_max 30.00
_diffrn_reflns_theta_min 2.99
_exptl_absorpt_coefficient_mu 1.371
_exptl_absorpt_correction_T_max 1.00000
_exptl_absorpt_correction_T_min 0.93884
_exptl_absorpt_correction_type analytical
_exptl_absorpt_process_details
;
CrysAlis RED, Oxford Diffraction Ltd.,
Version 1.171.33.42 (release 29-05-2009 CrysAlis171 .NET)
(compiled May 29 2009,17:40:42)
Empirical absorption correction using spherical harmonics,
implemented in SCALE3 ABSPACK scaling algorithm.
;
_exptl_crystal_colour colourless
_exptl_crystal_density_diffrn 1.433
_exptl_crystal_density_method 'not measured'
_exptl_crystal_description block
_exptl_crystal_F_000 3632
_exptl_crystal_size_max 0.060
_exptl_crystal_size_mid 0.030
_exptl_crystal_size_min 0.015
_refine_diff_density_max 0.626
_refine_diff_density_min -0.418
_refine_diff_density_rms 0.065
_refine_ls_extinction_method none
_refine_ls_goodness_of_fit_ref 0.998
_refine_ls_hydrogen_treatment constr
_refine_ls_matrix_type full
_refine_ls_number_parameters 513
_refine_ls_number_reflns 10668
_refine_ls_number_restraints 0
_refine_ls_restrained_S_all 0.998
_refine_ls_R_factor_all 0.0596
_refine_ls_R_factor_gt 0.0321
_refine_ls_shift/su_max 0.001
_refine_ls_shift/su_mean 0.000
_refine_ls_structure_factor_coef Fsqd
_refine_ls_weighting_details 'calc w=1/[\s^2^(Fo^2^)+(0.0336P)^2^+0.0000P] where P=(Fo^2^+2Fc^2^)/3'
_refine_ls_weighting_scheme calc
_refine_ls_wR_factor_gt 0.0688
_refine_ls_wR_factor_ref 0.0718
_reflns_number_gt 6986
_reflns_number_total 11737
_reflns_threshold_expression >2sigma(I)
_cod_data_source_file c3dt50938a.txt
_cod_data_source_block tom17abs
_cod_original_sg_symbol_H-M Pbca
_cod_database_code 7021691

loop_
_symmetry_equiv_pos_as_xyz
'x, y, z'
'-x+1/2, -y, z+1/2'
'-x, y+1/2, -z+1/2'
'x+1/2, -y+1/2, -z'
'-x, -y, -z'
'x-1/2, y, -z-1/2'
'x, -y-1/2, z-1/2'
'-x-1/2, y-1/2, z'

loop_
_atom_site_label
_atom_site_type_symbol
_atom_site_fract_x
_atom_site_fract_y
_atom_site_fract_z
_atom_site_U_iso_or_equiv
_atom_site_adp_type
_atom_site_occupancy
_atom_site_symmetry_multiplicity
_atom_site_calc_flag
_atom_site_refinement_flags
_atom_site_disorder_assembly
_atom_site_disorder_group
Zn1 Zn 0.252227(11) 0.495457(11) 0.327729(9) 0.01854(5) Uani 1 1 d . A .
Zn2 Zn 0.180034(11) 0.401909(11) 0.229209(9) 0.01919(6) Uani 1 1 d . . .
O11 O 0.21177(7) 0.58749(7) 0.33332(6) 0.0244(3) Uani 1 1 d . . .
O12 O 0.26543(7) 0.46773(7) 0.24193(5) 0.0228(3) Uani 1 1 d . . .
O21 O 0.17073(7) 0.42582(7) 0.31496(5) 0.0231(3) Uani 1 1 d . . .
O22 O 0.11898(7) 0.45067(6) 0.17353(6) 0.0239(3) Uani 1 1 d . . .
N11 N 0.36473(8) 0.53076(8) 0.33090(6) 0.0206(3) Uani 1 1 d . . .
N12 N 0.28315(9) 0.44978(9) 0.41261(7) 0.0268(4) Uani 1 1 d . . .
N21 N 0.10338(8) 0.31587(8) 0.24013(6) 0.0196(3) Uani 1 1 d . . .
N22 N 0.24736(8) 0.32012(8) 0.19502(7) 0.0257(4) Uani 1 1 d . . .
C11 C 0.36419(10) 0.60785(9) 0.32539(8) 0.0211(4) Uani 1 1 d . A .
H11A H 0.3458 0.6207 0.2857 0.025 Uiso 1 1 calc R . .
H11B H 0.4143 0.6254 0.3288 0.025 Uiso 1 1 calc R . .
C12 C 0.40637(10) 0.49913(10) 0.28131(8) 0.0236(4) Uani 1 1 d . A .
H12A H 0.4040 0.4479 0.2848 0.028 Uiso 1 1 calc R . .
H12B H 0.4576 0.5131 0.2849 0.028 Uiso 1 1 calc R . .
C17 C 0.31829(10) 0.64219(9) 0.37174(8) 0.0206(4) Uani 1 1 d . . .
C18 C 0.24289(10) 0.63049(10) 0.37175(8) 0.0218(4) Uani 1 1 d . A .
C19 C 0.20224(11) 0.66533(10) 0.41473(9) 0.0266(4) Uani 1 1 d . . .
H19 H 0.1512 0.6600 0.4149 0.032 Uiso 1 1 calc R A .
C20 C 0.23428(11) 0.70719(10) 0.45687(8) 0.0276(5) Uani 1 1 d . A .
H20 H 0.2050 0.7291 0.4859 0.033 Uiso 1 1 calc R . .
C21 C 0.30828(11) 0.71791(10) 0.45774(8) 0.0254(4) Uani 1 1 d . . .
C22 C 0.34884(10) 0.68519(10) 0.41436(8) 0.0234(4) Uani 1 1 d . A .
H22 H 0.3996 0.6925 0.4137 0.028 Uiso 1 1 calc R . .
C23 C 0.34413(12) 0.76315(12) 0.50380(9) 0.0346(5) Uani 1 1 d . A .
H23A H 0.3071 0.7870 0.5271 0.052 Uiso 1 1 calc R . .
H23B H 0.3749 0.7976 0.4841 0.052 Uiso 1 1 calc R . .
H23C H 0.3737 0.7342 0.5300 0.052 Uiso 1 1 calc R . .
C31 C 0.37897(10) 0.52011(10) 0.22156(8) 0.0213(4) Uani 1 1 d . . .
C32 C 0.30823(10) 0.50378(9) 0.20466(8) 0.0217(4) Uani 1 1 d . A .
C33 C 0.28410(11) 0.52552(10) 0.14919(8) 0.0251(4) Uani 1 1 d . . .
H33 H 0.2368 0.5136 0.1364 0.030 Uiso 1 1 calc R A .
C34 C 0.32845(11) 0.56431(11) 0.11249(8) 0.0277(4) Uani 1 1 d . A .
H34 H 0.3103 0.5798 0.0754 0.033 Uiso 1 1 calc R . .
C35 C 0.39866(11) 0.58104(10) 0.12851(8) 0.0246(4) Uani 1 1 d . . .
C36 C 0.42257(10) 0.55792(10) 0.18310(8) 0.0236(4) Uani 1 1 d . A .
H36 H 0.4707 0.5683 0.1948 0.028 Uiso 1 1 calc R . .
C37 C 0.44746(11) 0.62432(11) 0.08927(8) 0.0293(5) Uani 1 1 d . A .
H37A H 0.4359 0.6736 0.0944 0.044 Uiso 1 1 calc R . .
H37B H 0.4401 0.6111 0.0478 0.044 Uiso 1 1 calc R . .
H37C H 0.4980 0.6162 0.1003 0.044 Uiso 1 1 calc R . .
C51 C 0.03201(10) 0.33759(10) 0.21640(8) 0.0209(4) Uani 1 1 d . . .
H51A H 0.0137 0.3772 0.2400 0.025 Uiso 1 1 calc R . .
H51B H -0.0026 0.2988 0.2208 0.025 Uiso 1 1 calc R . .
C52 C 0.09648(10) 0.29742(10) 0.30400(8) 0.0224(4) Uani 1 1 d . . .
H52A H 0.1442 0.2818 0.3187 0.027 Uiso 1 1 calc R . .
H52B H 0.0627 0.2578 0.3077 0.027 Uiso 1 1 calc R . .
C53 C 0.13274(10) 0.25595(10) 0.20684(8) 0.0232(4) Uani 1 1 d . . .
H53A H 0.1194 0.2601 0.1645 0.028 Uiso 1 1 calc R . .
H53B H 0.1115 0.2124 0.2223 0.028 Uiso 1 1 calc R . .
C54 C 0.21413(10) 0.25321(10) 0.21271(9) 0.0265(4) Uani 1 1 d . . .
H54A H 0.2271 0.2427 0.2543 0.032 Uiso 1 1 calc R . .
H54B H 0.2333 0.2155 0.1874 0.032 Uiso 1 1 calc R . .
C55 C 0.24735(12) 0.32713(11) 0.12962(9) 0.0333(5) Uani 1 1 d . . .
H55A H 0.2743 0.2885 0.1121 0.050 Uiso 1 1 calc R . .
H55B H 0.2702 0.3712 0.1185 0.050 Uiso 1 1 calc R . .
H55C H 0.1975 0.3264 0.1150 0.050 Uiso 1 1 calc R . .
C56 C 0.32285(11) 0.32216(12) 0.21598(11) 0.0404(6) Uani 1 1 d . . .
H56A H 0.3454 0.3658 0.2034 0.061 Uiso 1 1 calc R . .
H56B H 0.3496 0.2829 0.1992 0.061 Uiso 1 1 calc R . .
H56C H 0.3237 0.3192 0.2593 0.061 Uiso 1 1 calc R . .
C57 C 0.03563(10) 0.35841(10) 0.15228(8) 0.0195(4) Uani 1 1 d . . .
C58 C 0.07828(10) 0.41554(10) 0.13495(8) 0.0210(4) Uani 1 1 d . . .
C59 C 0.07681(10) 0.43496(11) 0.07518(8) 0.0255(4) Uani 1 1 d . . .
H59 H 0.1038 0.4742 0.0626 0.031 Uiso 1 1 calc R . .
C60 C 0.03689(11) 0.39805(11) 0.03435(8) 0.0295(5) Uani 1 1 d . . .
H60 H 0.0368 0.4127 -0.0058 0.035 Uiso 1 1 calc R . .
C61 C -0.00318(10) 0.34004(11) 0.05024(8) 0.0270(5) Uani 1 1 d . . .
C62 C -0.00316(10) 0.32182(10) 0.10979(8) 0.0226(4) Uani 1 1 d . . .
H62 H -0.0308 0.2828 0.1220 0.027 Uiso 1 1 calc R . .
C63 C -0.04429(12) 0.29756(13) 0.00526(9) 0.0392(6) Uani 1 1 d . . .
H63A H -0.0737 0.3285 -0.0194 0.059 Uiso 1 1 calc R . .
H63B H -0.0758 0.2645 0.0258 0.059 Uiso 1 1 calc R . .
H63C H -0.0101 0.2721 -0.0198 0.059 Uiso 1 1 calc R . .
C71 C 0.07029(10) 0.35550(10) 0.34274(8) 0.0206(4) Uani 1 1 d . . .
C72 C 0.10883(10) 0.41787(10) 0.34622(8) 0.0209(4) Uani 1 1 d . . .
C73 C 0.08432(10) 0.46993(10) 0.38380(8) 0.0241(4) Uani 1 1 d . . .
H73 H 0.1097 0.5127 0.3860 0.029 Uiso 1 1 calc R . .
C74 C 0.02313(10) 0.45983(11) 0.41803(8) 0.0259(4) Uani 1 1 d . . .
H74 H 0.0079 0.4956 0.4442 0.031 Uiso 1 1 calc R . .
C75 C -0.01653(10) 0.39862(11) 0.41492(8) 0.0251(4) Uani 1 1 d . . .
C76 C 0.00789(10) 0.34726(10) 0.37641(8) 0.0241(4) Uani 1 1 d . . .
H76 H -0.0188 0.3053 0.3730 0.029 Uiso 1 1 calc R . .
C77 C -0.08434(11) 0.39015(12) 0.45134(9) 0.0335(5) Uani 1 1 d . . .
H77A H -0.0734 0.3989 0.4931 0.050 Uiso 1 1 calc R . .
H77B H -0.1028 0.3427 0.4468 0.050 Uiso 1 1 calc R . .
H77C H -0.1209 0.4233 0.4377 0.050 Uiso 1 1 calc R . .
C13A C 0.39658(11) 0.50882(11) 0.38793(8) 0.0290(5) Uani 0.711(5) 1 d P A 1
H13A H 0.3909 0.5466 0.4173 0.035 Uiso 0.711(5) 1 calc PR A 1
H13B H 0.4489 0.5003 0.3825 0.035 Uiso 0.711(5) 1 calc PR A 1
C14A C 0.36170(15) 0.44461(17) 0.41097(12) 0.0253(8) Uani 0.711(5) 1 d P A 1
H14A H 0.3756 0.4049 0.3856 0.030 Uiso 0.711(5) 1 calc PR A 1
H14B H 0.3798 0.4353 0.4515 0.030 Uiso 0.711(5) 1 calc PR A 1
C16A C 0.2543(2) 0.37762(18) 0.42215(16) 0.0400(9) Uani 0.711(5) 1 d P A 1
H16A H 0.2658 0.3487 0.3877 0.060 Uiso 0.711(5) 1 calc PR A 1
H16B H 0.2018 0.3796 0.4274 0.060 Uiso 0.711(5) 1 calc PR A 1
H16C H 0.2765 0.3575 0.4576 0.060 Uiso 0.711(5) 1 calc PR A 1
C15A C 0.25860(19) 0.4924(2) 0.46362(13) 0.0314(8) Uani 0.711(5) 1 d P A 1
H15A H 0.2778 0.4728 0.5004 0.047 Uiso 0.711(5) 1 calc PR A 1
H15B H 0.2057 0.4925 0.4651 0.047 Uiso 0.711(5) 1 calc PR A 1
H15C H 0.2761 0.5402 0.4589 0.047 Uiso 0.711(5) 1 calc PR A 1
C13B C 0.39658(11) 0.50882(11) 0.38793(8) 0.0290(5) Uani 0.289(5) 1 d P A 2
H13C H 0.4281 0.4682 0.3804 0.035 Uiso 0.289(5) 1 calc PR A 2
H13D H 0.4277 0.5469 0.4026 0.035 Uiso 0.289(5) 1 calc PR A 2
C14B C 0.3496(4) 0.4918(4) 0.4315(3) 0.025(2) Uani 0.289(5) 1 d P A 2
H14C H 0.3328 0.5352 0.4506 0.030 Uiso 0.289(5) 1 calc PR A 2
H14D H 0.3761 0.4647 0.4619 0.030 Uiso 0.289(5) 1 calc PR A 2
C16B C 0.3024(6) 0.3787(4) 0.4013(5) 0.049(3) Uani 0.289(5) 1 d P A 2
H16D H 0.3373 0.3768 0.3687 0.073 Uiso 0.289(5) 1 calc PR A 2
H16E H 0.2590 0.3525 0.3904 0.073 Uiso 0.289(5) 1 calc PR A 2
H16F H 0.3239 0.3585 0.4369 0.073 Uiso 0.289(5) 1 calc PR A 2
C15B C 0.2336(3) 0.4559(6) 0.4596(2) 0.056(3) Uani 0.289(5) 1 d P A 2
H15D H 0.2164 0.5039 0.4619 0.085 Uiso 0.289(5) 1 calc PR A 2
H15E H 0.2574 0.4433 0.4968 0.085 Uiso 0.289(5) 1 calc PR A 2
H15F H 0.1926 0.4248 0.4526 0.085 Uiso 0.289(5) 1 calc PR A 2
C1 C 0.12618(13) 0.60951(12) 0.21039(11) 0.0453(6) Uani 1 1 d R . .
H11 H 0.1096 0.5607 0.2121 0.054 Uiso 1 1 calc R . .
H12 H 0.1761 0.6114 0.2259 0.054 Uiso 1 1 calc R . .
Cl1 Cl 0.06967(4) 0.66149(4) 0.25456(4) 0.0712(2) Uani 1 1 d . . .
Cl2 Cl 0.12523(5) 0.63856(4) 0.13633(3) 0.0775(3) Uani 1 1 d . . .

loop_
_atom_site_aniso_label
_atom_site_aniso_U_11
_atom_site_aniso_U_22
_atom_site_aniso_U_33
_atom_site_aniso_U_23
_atom_site_aniso_U_13
_atom_site_aniso_U_12
Zn1 0.01938(10) 0.01692(11) 0.01930(9) -0.00002(8) -0.00043(9) -0.00089(9)
Zn2 0.02022(11) 0.01605(11) 0.02131(10) -0.00127(8) -0.00051(9) -0.00001(9)
O11 0.0212(7) 0.0196(7) 0.0325(7) -0.0042(6) -0.0051(6) 0.0012(6)
O12 0.0242(7) 0.0234(7) 0.0209(6) -0.0022(5) 0.0022(5) -0.0058(6)
O21 0.0230(7) 0.0233(7) 0.0229(7) -0.0019(5) 0.0030(5) -0.0066(6)
O22 0.0256(7) 0.0170(7) 0.0293(7) 0.0026(6) -0.0057(6) -0.0021(6)
N11 0.0215(8) 0.0221(9) 0.0183(7) 0.0038(6) -0.0009(6) 0.0002(7)
N12 0.0259(9) 0.0278(10) 0.0269(9) 0.0071(7) -0.0001(7) -0.0025(8)
N21 0.0227(8) 0.0160(8) 0.0202(8) 0.0007(6) -0.0028(6) 0.0020(7)
N22 0.0205(8) 0.0225(9) 0.0342(9) -0.0052(7) -0.0001(7) 0.0003(7)
C11 0.0218(10) 0.0209(10) 0.0206(9) 0.0024(8) 0.0002(8) -0.0032(8)
C12 0.0188(9) 0.0219(10) 0.0300(10) 0.0003(8) 0.0012(8) 0.0017(8)
C17 0.0227(10) 0.0192(10) 0.0199(9) 0.0044(7) 0.0006(8) -0.0018(8)
C18 0.0265(11) 0.0157(9) 0.0232(9) 0.0018(7) -0.0012(8) -0.0014(9)
C19 0.0222(10) 0.0225(11) 0.0352(11) -0.0012(9) 0.0033(8) -0.0016(9)
C20 0.0321(12) 0.0234(11) 0.0273(10) -0.0021(8) 0.0055(8) 0.0013(9)
C21 0.0334(12) 0.0205(10) 0.0223(9) 0.0010(8) -0.0011(8) -0.0020(9)
C22 0.0226(10) 0.0251(11) 0.0225(9) 0.0038(8) -0.0012(8) -0.0050(9)
C23 0.0376(13) 0.0373(14) 0.0288(11) -0.0084(9) -0.0033(9) -0.0015(10)
C31 0.0182(9) 0.0209(10) 0.0249(10) -0.0028(7) 0.0033(8) 0.0017(8)
C32 0.0247(10) 0.0182(10) 0.0223(9) -0.0048(7) 0.0035(7) -0.0015(8)
C33 0.0251(11) 0.0258(11) 0.0243(10) -0.0029(8) -0.0013(8) -0.0040(9)
C34 0.0318(12) 0.0292(12) 0.0221(9) -0.0012(8) 0.0002(8) -0.0005(10)
C35 0.0282(11) 0.0209(11) 0.0247(10) -0.0038(8) 0.0071(8) -0.0001(9)
C36 0.0215(10) 0.0220(11) 0.0272(10) -0.0066(8) 0.0048(8) -0.0010(8)
C37 0.0356(12) 0.0242(11) 0.0282(10) 0.0034(8) 0.0064(9) 0.0000(10)
C51 0.0189(10) 0.0201(10) 0.0236(10) 0.0020(7) -0.0019(7) -0.0015(8)
C52 0.0275(11) 0.0177(10) 0.0219(9) 0.0057(7) -0.0040(8) -0.0031(8)
C53 0.0306(11) 0.0136(10) 0.0255(9) -0.0011(8) -0.0033(8) 0.0012(8)
C54 0.0293(11) 0.0174(10) 0.0328(10) -0.0036(8) -0.0037(9) 0.0051(9)
C55 0.0364(12) 0.0289(12) 0.0346(11) -0.0048(9) 0.0118(10) 0.0010(10)
C56 0.0220(11) 0.0330(13) 0.0662(16) -0.0119(11) -0.0016(11) 0.0064(10)
C57 0.0177(10) 0.0193(10) 0.0215(9) 0.0002(7) -0.0011(7) 0.0030(8)
C58 0.0181(9) 0.0195(10) 0.0253(9) 0.0005(7) -0.0011(8) 0.0041(8)
C59 0.0217(10) 0.0279(11) 0.0269(10) 0.0074(8) 0.0033(8) -0.0004(9)
C60 0.0247(11) 0.0447(14) 0.0190(9) 0.0050(9) 0.0041(8) 0.0044(10)
C61 0.0204(11) 0.0368(13) 0.0238(10) -0.0046(9) -0.0004(8) 0.0028(9)
C62 0.0184(10) 0.0231(11) 0.0261(10) -0.0010(8) 0.0004(8) 0.0008(8)
C63 0.0327(12) 0.0594(17) 0.0256(11) -0.0077(10) -0.0032(9) -0.0025(12)
C71 0.0214(10) 0.0194(10) 0.0209(9) 0.0031(7) -0.0043(8) -0.0002(8)
C72 0.0204(10) 0.0233(11) 0.0190(9) 0.0031(7) -0.0019(7) -0.0022(8)
C73 0.0235(10) 0.0216(11) 0.0272(10) -0.0011(8) -0.0021(8) -0.0012(9)
C74 0.0245(11) 0.0288(12) 0.0244(10) -0.0007(8) -0.0002(8) 0.0023(9)
C75 0.0210(10) 0.0319(12) 0.0224(9) 0.0068(8) -0.0018(8) 0.0003(9)
C76 0.0223(10) 0.0270(11) 0.0230(10) 0.0068(8) -0.0055(8) -0.0048(9)
C77 0.0240(11) 0.0452(14) 0.0313(11) 0.0022(9) 0.0025(9) -0.0036(10)
C13A 0.0266(11) 0.0343(12) 0.0262(10) 0.0088(9) -0.0099(8) -0.0034(10)
C14A 0.0281(16) 0.0240(19) 0.0240(15) 0.0057(12) -0.0019(12) 0.0051(13)
C16A 0.047(2) 0.0276(18) 0.045(2) 0.0182(15) -0.0080(18) -0.0106(18)
C15A 0.034(2) 0.039(2) 0.0213(14) 0.0074(14) 0.0031(13) 0.0053(16)
C13B 0.0266(11) 0.0343(12) 0.0262(10) 0.0088(9) -0.0099(8) -0.0034(10)
C14B 0.026(4) 0.032(5) 0.018(3) 0.007(3) -0.004(3) 0.000(3)
C16B 0.047(6) 0.031(5) 0.068(7) 0.017(4) -0.036(5) -0.010(5)
C15B 0.044(6) 0.097(10) 0.028(5) 0.031(6) 0.000(4) -0.008(6)
C1 0.0417(14) 0.0250(13) 0.0691(17) 0.0031(11) -0.0183(12) 0.0052(11)
Cl1 0.0451(4) 0.0381(4) 0.1304(7) 0.0246(4) 0.0327(4) 0.0123(3)
Cl2 0.1275(8) 0.0388(4) 0.0663(5) -0.0043(3) -0.0516(5) 0.0186(4)

loop_
_atom_type_symbol
_atom_type_description
_atom_type_scat_dispersion_real
_atom_type_scat_dispersion_imag
_atom_type_scat_source
C C 0.0033 0.0016 'International Tables Vol C Tables 4.2.6.8 and 6.1.1.4'
H H 0.0000 0.0000 'International Tables Vol C Tables 4.2.6.8 and 6.1.1.4'
N N 0.0061 0.0033 'International Tables Vol C Tables 4.2.6.8 and 6.1.1.4'
O O 0.0106 0.0060 'International Tables Vol C Tables 4.2.6.8 and 6.1.1.4'
Zn Zn 0.2839 1.4301 'International Tables Vol C Tables 4.2.6.8 and 6.1.1.4'
Cl Cl 0.1484 0.1585 'International Tables Vol C Tables 4.2.6.8 and 6.1.1.4'

loop_
_geom_angle_atom_site_label_1
_geom_angle_atom_site_label_2
_geom_angle_atom_site_label_3
_geom_angle
O11 Zn1 O12 110.61(5)
O11 Zn1 O21 109.02(5)
O12 Zn1 O21 77.33(5)
O11 Zn1 N12 114.48(6)
O12 Zn1 N12 134.56(6)
O21 Zn1 N12 93.06(6)
O11 Zn1 N11 94.72(6)
O12 Zn1 N11 89.90(5)
O21 Zn1 N11 155.73(6)
N12 Zn1 N11 81.21(6)
O11 Zn1 Zn2 113.93(4)
O12 Zn1 Zn2 39.37(4)
O21 Zn1 Zn2 38.03(3)
N12 Zn1 Zn2 119.94(5)
N11 Zn1 Zn2 127.00(4)
O22 Zn2 O21 117.89(5)
O22 Zn2 O12 104.03(5)
O21 Zn2 O12 77.76(5)
O22 Zn2 N22 117.44(6)
O21 Zn2 N22 124.49(6)
O12 Zn2 N22 93.19(6)
O22 Zn2 N21 93.51(5)
O21 Zn2 N21 90.53(5)
O12 Zn2 N21 161.99(5)
N22 Zn2 N21 82.11(6)
O22 Zn2 Zn1 115.37(4)
O21 Zn2 Zn1 38.98(4)
O12 Zn2 Zn1 38.85(3)
N22 Zn2 Zn1 115.12(4)
N21 Zn2 Zn1 128.66(4)
C18 O11 Zn1 116.50(11)
C32 O12 Zn1 122.18(11)
C32 O12 Zn2 133.26(11)
Zn1 O12 Zn2 101.78(5)
C72 O21 Zn2 123.50(11)
C72 O21 Zn1 128.81(11)
Zn2 O21 Zn1 102.99(5)
C58 O22 Zn2 120.53(11)
C13A N11 C11 111.11(15)
C13A N11 C12 109.35(15)
C11 N11 C12 110.37(14)
C13A N11 Zn1 108.60(11)
C11 N11 Zn1 107.44(11)
C12 N11 Zn1 109.92(11)
C15B N12 C16B 112.1(6)
C15B N12 C14A 132.5(3)
C16B N12 C14A 71.5(4)
C16B N12 C15A 137.8(5)
C14A N12 C15A 111.3(2)
C15B N12 C16A 74.8(5)
C14A N12 C16A 107.2(2)
C15A N12 C16A 106.9(2)
C15B N12 C14B 105.6(6)
C16B N12 C14B 110.6(5)
C15A N12 C14B 74.9(3)
C16A N12 C14B 137.1(3)
C15B N12 Zn1 117.16(13)
C16B N12 Zn1 107.0(4)
C14A N12 Zn1 105.47(14)
C15A N12 Zn1 112.16(16)
C16A N12 Zn1 113.84(16)
C14B N12 Zn1 104.0(2)
C53 N21 C51 111.28(14)
C53 N21 C52 109.69(14)
C51 N21 C52 109.85(14)
C53 N21 Zn2 107.07(11)
C51 N21 Zn2 108.80(11)
C52 N21 Zn2 110.12(11)
C56 N22 C54 109.26(16)
C56 N22 C55 108.48(16)
C54 N22 C55 110.33(15)
C56 N22 Zn2 114.47(12)
C54 N22 Zn2 107.38(11)
C55 N22 Zn2 106.88(12)
N11 C11 C17 112.61(14)
N11 C11 H11A 109.1
C17 C11 H11A 109.1
N11 C11 H11B 109.1
C17 C11 H11B 109.1
H11A C11 H11B 107.8
N11 C12 C31 113.06(15)
N11 C12 H12A 109.0
C31 C12 H12A 109.0
N11 C12 H12B 109.0
C31 C12 H12B 109.0
H12A C12 H12B 107.8
C22 C17 C18 119.78(17)
C22 C17 C11 120.96(17)
C18 C17 C11 119.26(16)
O11 C18 C19 121.16(17)
O11 C18 C17 121.78(17)
C19 C18 C17 117.05(17)
C20 C19 C18 121.76(18)
C20 C19 H19 119.1
C18 C19 H19 119.1
C19 C20 C21 121.43(18)
C19 C20 H20 119.3
C21 C20 H20 119.3
C22 C21 C20 117.28(17)
C22 C21 C23 120.70(18)
C20 C21 C23 122.02(18)
C21 C22 C17 122.64(18)
C21 C22 H22 118.7
C17 C22 H22 118.7
C21 C23 H23A 109.5
C21 C23 H23B 109.5
H23A C23 H23B 109.5
C21 C23 H23C 109.5
H23A C23 H23C 109.5
H23B C23 H23C 109.5
C36 C31 C32 119.36(17)
C36 C31 C12 120.47(16)
C32 C31 C12 120.14(16)
O12 C32 C33 121.80(17)
O12 C32 C31 119.70(16)
C33 C32 C31 118.50(17)
C34 C33 C32 120.62(18)
C34 C33 H33 119.7
C32 C33 H33 119.7
C33 C34 C35 121.66(18)
C33 C34 H34 119.2
C35 C34 H34 119.2
C36 C35 C34 117.22(17)
C36 C35 C37 120.47(18)
C34 C35 C37 122.29(18)
C35 C36 C31 122.60(18)
C35 C36 H36 118.7
C31 C36 H36 118.7
C35 C37 H37A 109.5
C35 C37 H37B 109.5
H37A C37 H37B 109.5
C35 C37 H37C 109.5
H37A C37 H37C 109.5
H37B C37 H37C 109.5
N21 C51 C57 112.48(15)
N21 C51 H51A 109.1
C57 C51 H51A 109.1
N21 C51 H51B 109.1
C57 C51 H51B 109.1
H51A C51 H51B 107.8
N21 C52 C71 114.47(15)
N21 C52 H52A 108.6
C71 C52 H52A 108.6
N21 C52 H52B 108.6
C71 C52 H52B 108.6
H52A C52 H52B 107.6
N21 C53 C54 110.39(15)
N21 C53 H53A 109.6
C54 C53 H53A 109.6
N21 C53 H53B 109.6
C54 C53 H53B 109.6
H53A C53 H53B 108.1
N22 C54 C53 111.07(16)
N22 C54 H54A 109.4
C53 C54 H54A 109.4
N22 C54 H54B 109.4
C53 C54 H54B 109.4
H54A C54 H54B 108.0
N22 C55 H55A 109.5
N22 C55 H55B 109.5
H55A C55 H55B 109.5
N22 C55 H55C 109.5
H55A C55 H55C 109.5
H55B C55 H55C 109.5
N22 C56 H56A 109.5
N22 C56 H56B 109.5
H56A C56 H56B 109.5
N22 C56 H56C 109.5
H56A C56 H56C 109.5
H56B C56 H56C 109.5
C62 C57 C58 119.56(16)
C62 C57 C51 120.42(17)
C58 C57 C51 120.02(16)
O22 C58 C59 120.27(17)
O22 C58 C57 122.02(16)
C59 C58 C57 117.71(17)
C60 C59 C58 121.13(18)
C60 C59 H59 119.4
C58 C59 H59 119.4
C59 C60 C61 121.91(18)
C59 C60 H60 119.0
C61 C60 H60 119.0
C60 C61 C62 116.93(18)
C60 C61 C63 122.11(18)
C62 C61 C63 120.95(19)
C61 C62 C57 122.69(18)
C61 C62 H62 118.7
C57 C62 H62 118.7
C61 C63 H63A 109.5
C61 C63 H63B 109.5
H63A C63 H63B 109.5
C61 C63 H63C 109.5
H63A C63 H63C 109.5
H63B C63 H63C 109.5
C76 C71 C72 119.37(18)
C76 C71 C52 120.12(17)
C72 C71 C52 120.49(17)
O21 C72 C73 120.87(17)
O21 C72 C71 119.95(17)
C73 C72 C71 119.13(17)
C74 C73 C72 120.44(18)
C74 C73 H73 119.8
C72 C73 H73 119.8
C73 C74 C75 121.53(19)
C73 C74 H74 119.2
C75 C74 H74 119.2
C74 C75 C76 117.51(18)
C74 C75 C77 120.23(18)
C76 C75 C77 122.25(18)
C75 C76 C71 122.00(18)
C75 C76 H76 119.0
C71 C76 H76 119.0
C75 C77 H77A 109.5
C75 C77 H77B 109.5
H77A C77 H77B 109.5
C75 C77 H77C 109.5
H77A C77 H77C 109.5
H77B C77 H77C 109.5
N11 C13A C14A 111.63(17)
N11 C13A H13A 109.3
C14A C13A H13A 109.3
N11 C13A H13B 109.3
C14A C13A H13B 109.3
H13A C13A H13B 108.0
N12 C14A C13A 112.6(2)
N12 C14A H14A 109.1
C13A C14A H14A 109.1
N12 C14A H14B 109.1
C13A C14A H14B 109.1
H14A C14A H14B 107.8
N12 C16A H16A 109.5
N12 C16A H16B 109.5
N12 C16A H16C 109.5
N12 C15A H15A 109.5
N12 C15A H15B 109.5
N12 C15A H15C 109.5
N12 C14B H14C 108.2
N12 C14B H14D 108.2
H14C C14B H14D 107.4
N12 C16B H16D 109.5
N12 C16B H16E 109.5
H16D C16B H16E 109.5
N12 C16B H16F 109.5
H16D C16B H16F 109.5
H16E C16B H16F 109.5
N12 C15B H15D 109.5
N12 C15B H15E 109.5
H15D C15B H15E 109.5
N12 C15B H15F 109.5
H15D C15B H15F 109.5
H15E C15B H15F 109.5
Cl1 C1 Cl2 110.57(12)
Cl1 C1 H11 109.5
Cl2 C1 H11 109.5
Cl1 C1 H12 109.5
Cl2 C1 H12 109.5
H11 C1 H12 108.1

loop_
_geom_bond_atom_site_label_1
_geom_bond_atom_site_label_2
_geom_bond_distance
Zn1 O11 1.928(1)
Zn1 O12 2.024(1)
Zn1 O21 2.039(1)
Zn1 N12 2.185(3)
Zn1 N11 2.193(3)
Zn1 Zn2 3.1589(7)
Zn2 O22 1.934(1)
Zn2 O21 1.998(2)
Zn2 O12 2.047(2)
Zn2 N22 2.152(3)
Zn2 N21 2.195(3)
O11 C18 1.330(2)
O12 C32 1.348(2)
O21 C72 1.355(2)
O22 C58 1.336(2)
N11 C13A 1.478(2)
N11 C11 1.489(2)
N11 C12 1.489(2)
N12 C15B 1.407(3)
N12 C16B 1.436(9)
N12 C14A 1.458(3)
N12 C15A 1.486(4)
N12 C16A 1.504(4)
N12 C14B 1.534(7)
N21 C53 1.480(2)
N21 C51 1.486(2)
N21 C52 1.491(2)
N22 C56 1.476(2)
N22 C54 1.482(2)
N22 C55 1.483(3)
C11 C17 1.501(2)
C11 H11A 0.9900
C11 H11B 0.9900
C12 C31 1.497(2)
C12 H12A 0.9900
C12 H12B 0.9900
C17 C22 1.390(3)
C17 C18 1.414(3)
C18 C19 1.399(3)
C19 C20 1.381(3)
C19 H19 0.9500
C20 C21 1.386(3)
C20 H20 0.9500
C21 C22 1.386(3)
C21 C23 1.510(3)
C22 H22 0.9500
C23 H23A 0.9800
C23 H23B 0.9800
C23 H23C 0.9800
C31 C36 1.391(2)
C31 C32 1.400(2)
C32 C33 1.394(3)
C33 C34 1.385(3)
C33 H33 0.9500
C34 C35 1.387(3)
C34 H34 0.9500
C35 C36 1.383(3)
C35 C37 1.515(3)
C36 H36 0.9500
C37 H37A 0.9800
C37 H37B 0.9800
C37 H37C 0.9800
C51 C57 1.503(2)
C51 H51A 0.9900
C51 H51B 0.9900
C52 C71 1.500(3)
C52 H52A 0.9900
C52 H52B 0.9900
C53 C54 1.514(3)
C53 H53A 0.9900
C53 H53B 0.9900
C54 H54A 0.9900
C54 H54B 0.9900
C55 H55A 0.9800
C55 H55B 0.9800
C55 H55C 0.9800
C56 H56A 0.9800
C56 H56B 0.9800
C56 H56C 0.9800
C57 C62 1.390(2)
C57 C58 1.409(3)
C58 C59 1.400(2)
C59 C60 1.379(3)
C59 H59 0.9500
C60 C61 1.388(3)
C60 H60 0.9500
C61 C62 1.390(3)
C61 C63 1.510(3)
C62 H62 0.9500
C63 H63A 0.9800
C63 H63B 0.9800
C63 H63C 0.9800
C71 C76 1.392(3)
C71 C72 1.399(3)
C72 C73 1.389(3)
C73 C74 1.385(3)
C73 H73 0.9500
C74 C75 1.390(3)
C74 H74 0.9500
C75 C76 1.392(3)
C75 C77 1.510(3)
C76 H76 0.9500
C77 H77A 0.9800
C77 H77B 0.9800
C77 H77C 0.9800
C13A C14A 1.489(3)
C13A H13A 0.9900
C13A H13B 0.9900
C14A H14A 0.9900
C14A H14B 0.9900
C16A H16A 0.9800
C16A H16B 0.9800
C16A H16C 0.9800
C15A H15A 0.9800
C15A H15B 0.9800
C15A H15C 0.9800
C14B H14C 0.9900
C14B H14D 0.9900
C16B H16D 0.9800
C16B H16E 0.9800
C16B H16F 0.9800
C15B H15D 0.9800
C15B H15E 0.9800
C15B H15F 0.9800
C1 Cl1 1.758(2)
C1 Cl2 1.763(2)
C1 H11 0.9900
C1 H12 0.9900

loop_
_geom_torsion_atom_site_label_1
_geom_torsion_atom_site_label_2
_geom_torsion_atom_site_label_3
_geom_torsion_atom_site_label_4
_geom_torsion
O11 Zn1 Zn2 O22 13.06(6)
O12 Zn1 Zn2 O22 -80.73(7)
O21 Zn1 Zn2 O22 103.71(7)
N12 Zn1 Zn2 O22 154.20(7)
N11 Zn1 Zn2 O22 -103.50(7)
O11 Zn1 Zn2 O21 -90.65(7)
O12 Zn1 Zn2 O21 175.56(8)
N12 Zn1 Zn2 O21 50.49(8)
N11 Zn1 Zn2 O21 152.79(8)
O11 Zn1 Zn2 O12 93.79(7)
O21 Zn1 Zn2 O12 -175.56(8)
N12 Zn1 Zn2 O12 -125.07(8)
N11 Zn1 Zn2 O12 -22.76(8)
O11 Zn1 Zn2 N22 154.84(7)
O12 Zn1 Zn2 N22 61.05(8)
O21 Zn1 Zn2 N22 -114.51(8)
N12 Zn1 Zn2 N22 -64.02(7)
N11 Zn1 Zn2 N22 38.28(7)
O11 Zn1 Zn2 N21 -104.73(7)
O12 Zn1 Zn2 N21 161.48(8)
O21 Zn1 Zn2 N21 -14.08(8)
N12 Zn1 Zn2 N21 36.41(7)
N11 Zn1 Zn2 N21 138.72(7)
O12 Zn1 O11 C18 -133.71(12)
O21 Zn1 O11 C18 143.08(12)
N12 Zn1 O11 C18 40.43(14)
N11 Zn1 O11 C18 -42.04(13)
Zn2 Zn1 O11 C18 -176.25(11)
O11 Zn1 O12 C32 60.41(14)
O21 Zn1 O12 C32 166.21(14)
N12 Zn1 O12 C32 -112.10(14)
N11 Zn1 O12 C32 -34.59(14)
Zn2 Zn1 O12 C32 163.41(16)
O11 Zn1 O12 Zn2 -103.00(6)
O21 Zn1 O12 Zn2 2.80(5)
N12 Zn1 O12 Zn2 84.49(8)
N11 Zn1 O12 Zn2 162.00(6)
O22 Zn2 O12 C32 -47.43(17)
O21 Zn2 O12 C32 -163.48(17)
N22 Zn2 O12 C32 71.89(16)
N21 Zn2 O12 C32 146.06(18)
Zn1 Zn2 O12 C32 -160.62(19)
O22 Zn2 O12 Zn1 113.19(6)
O21 Zn2 O12 Zn1 -2.86(5)
N22 Zn2 O12 Zn1 -127.49(6)
N21 Zn2 O12 Zn1 -53.32(19)
O22 Zn2 O21 C72 60.82(15)
O12 Zn2 O21 C72 160.36(15)
N22 Zn2 O21 C72 -114.22(14)
N21 Zn2 O21 C72 -33.44(14)
Zn1 Zn2 O21 C72 157.51(17)
O22 Zn2 O21 Zn1 -96.69(6)
O12 Zn2 O21 Zn1 2.85(5)
N22 Zn2 O21 Zn1 88.27(8)
N21 Zn2 O21 Zn1 169.05(6)
O11 Zn1 O21 C72 -51.02(15)
O12 Zn1 O21 C72 -158.72(15)
N12 Zn1 O21 C72 66.19(15)
N11 Zn1 O21 C72 141.48(15)
Zn2 Zn1 O21 C72 -155.84(18)
O11 Zn1 O21 Zn2 104.82(6)
O12 Zn1 O21 Zn2 -2.89(5)
N12 Zn1 O21 Zn2 -137.97(6)
N11 Zn1 O21 Zn2 -62.68(14)
O21 Zn2 O22 C58 -127.40(12)
O12 Zn2 O22 C58 149.20(12)
N22 Zn2 O22 C58 47.99(14)
N21 Zn2 O22 C58 -34.94(13)
Zn1 Zn2 O22 C58 -171.15(11)
O11 Zn1 N11 C13A 110.73(12)
O12 Zn1 N11 C13A -138.59(13)
O21 Zn1 N11 C13A -81.12(17)
N12 Zn1 N11 C13A -3.34(12)
Zn2 Zn1 N11 C13A -124.39(11)
O11 Zn1 N11 C11 -9.53(11)
O12 Zn1 N11 C11 101.14(11)
O21 Zn1 N11 C11 158.62(11)
N12 Zn1 N11 C11 -123.61(11)
Zn2 Zn1 N11 C11 115.35(10)
O11 Zn1 N11 C12 -129.67(11)
O12 Zn1 N11 C12 -19.00(11)
O21 Zn1 N11 C12 38.48(19)
N12 Zn1 N11 C12 116.26(12)
Zn2 Zn1 N11 C12 -4.79(13)
O11 Zn1 N12 C15B 45.4(7)
O12 Zn1 N12 C15B -142.3(7)
O21 Zn1 N12 C15B -67.1(7)
N11 Zn1 N12 C15B 136.6(7)
Zn2 Zn1 N12 C15B -95.6(7)
O11 Zn1 N12 C16B 172.1(5)
O12 Zn1 N12 C16B -15.6(5)
O21 Zn1 N12 C16B 59.6(5)
N11 Zn1 N12 C16B -96.7(5)
Zn2 Zn1 N12 C16B 31.2(5)
O11 Zn1 N12 C14A -112.91(17)
O12 Zn1 N12 C14A 59.38(19)
O21 Zn1 N12 C14A 134.57(17)
N11 Zn1 N12 C14A -21.71(17)
Zn2 Zn1 N12 C14A 106.15(16)
O11 Zn1 N12 C15A 8.3(2)
O12 Zn1 N12 C15A -179.36(18)
O21 Zn1 N12 C15A -104.17(19)
N11 Zn1 N12 C15A 99.5(2)
Zn2 Zn1 N12 C15A -132.60(19)
O11 Zn1 N12 C16A 129.9(2)
O12 Zn1 N12 C16A -57.8(2)
O21 Zn1 N12 C16A 17.4(2)
N11 Zn1 N12 C16A -138.9(2)
Zn2 Zn1 N12 C16A -11.0(2)
O11 Zn1 N12 C14B -70.8(3)
O12 Zn1 N12 C14B 101.5(3)
O21 Zn1 N12 C14B 176.7(3)
N11 Zn1 N12 C14B 20.4(3)
Zn2 Zn1 N12 C14B 148.3(3)
O22 Zn2 N21 C53 104.88(11)
O21 Zn2 N21 C53 -137.14(11)
O12 Zn2 N21 C53 -88.23(19)
N22 Zn2 N21 C53 -12.36(11)
Zn1 Zn2 N21 C53 -128.34(9)
O22 Zn2 N21 C51 -15.48(11)
O21 Zn2 N21 C51 102.50(11)
O12 Zn2 N21 C51 151.41(15)
N22 Zn2 N21 C51 -132.72(11)
Zn1 Zn2 N21 C51 111.30(10)
O22 Zn2 N21 C52 -135.92(11)
O21 Zn2 N21 C52 -17.94(12)
O12 Zn2 N21 C52 31.0(2)
N22 Zn2 N21 C52 106.84(12)
Zn1 Zn2 N21 C52 -9.14(13)
O22 Zn2 N22 C56 133.70(14)
O21 Zn2 N22 C56 -51.24(16)
O12 Zn2 N22 C56 26.09(15)
N21 Zn2 N22 C56 -136.43(15)
Zn1 Zn2 N22 C56 -7.26(16)
O22 Zn2 N22 C54 -104.82(12)
O21 Zn2 N22 C54 70.24(13)
O12 Zn2 N22 C54 147.58(12)
N21 Zn2 N22 C54 -14.94(11)
Zn1 Zn2 N22 C54 114.23(11)
O22 Zn2 N22 C55 13.57(14)
O21 Zn2 N22 C55 -171.37(11)
O12 Zn2 N22 C55 -94.04(12)
N21 Zn2 N22 C55 103.44(12)
Zn1 Zn2 N22 C55 -127.39(11)
C13A N11 C11 C17 -62.8(2)
C12 N11 C11 C17 175.74(15)
Zn1 N11 C11 C17 55.89(16)
C13A N11 C12 C31 -178.50(15)
C11 N11 C12 C31 -56.0(2)
Zn1 N11 C12 C31 62.36(17)
N11 C11 C17 C22 115.07(19)
N11 C11 C17 C18 -65.0(2)
Zn1 O11 C18 C19 -127.31(16)
Zn1 O11 C18 C17 51.6(2)
C22 C17 C18 O11 -177.19(17)
C11 C17 C18 O11 2.9(3)
C22 C17 C18 C19 1.8(3)
C11 C17 C18 C19 -178.11(16)
O11 C18 C19 C20 176.48(18)
C17 C18 C19 C20 -2.5(3)
C18 C19 C20 C21 1.5(3)
C19 C20 C21 C22 0.4(3)
C19 C20 C21 C23 -179.58(19)
C20 C21 C22 C17 -1.1(3)
C23 C21 C22 C17 178.88(18)
C18 C17 C22 C21 0.0(3)
C11 C17 C22 C21 179.85(17)
N11 C12 C31 C36 116.76(19)
N11 C12 C31 C32 -61.1(2)
Zn1 O12 C32 C33 -129.88(16)
Zn2 O12 C32 C33 27.6(3)
Zn1 O12 C32 C31 50.2(2)
Zn2 O12 C32 C31 -152.40(14)
C36 C31 C32 O12 -179.36(16)
C12 C31 C32 O12 -1.5(3)
C36 C31 C32 C33 0.7(3)
C12 C31 C32 C33 178.58(17)
O12 C32 C33 C34 178.03(17)
C31 C32 C33 C34 -2.0(3)
C32 C33 C34 C35 2.0(3)
C33 C34 C35 C36 -0.6(3)
C33 C34 C35 C37 -179.07(18)
C34 C35 C36 C31 -0.8(3)
C37 C35 C36 C31 177.73(17)
C32 C31 C36 C35 0.7(3)
C12 C31 C36 C35 -177.16(17)
C53 N21 C51 C57 -59.6(2)
C52 N21 C51 C57 178.77(15)
Zn2 N21 C51 C57 58.17(16)
C53 N21 C52 C71 177.36(15)
C51 N21 C52 C71 -60.0(2)
Zn2 N21 C52 C71 59.77(17)
C51 N21 C53 C54 156.38(15)
C52 N21 C53 C54 -81.86(19)
Zn2 N21 C53 C54 37.62(17)
C56 N22 C54 C53 165.08(16)
C55 N22 C54 C53 -75.75(19)
Zn2 N22 C54 C53 40.39(17)
N21 C53 C54 N22 -54.1(2)
N21 C51 C57 C62 117.84(19)
N21 C51 C57 C58 -62.4(2)
Zn2 O22 C58 C59 -133.41(15)
Zn2 O22 C58 C57 46.7(2)
C62 C57 C58 O22 -177.12(16)
C51 C57 C58 O22 3.2(3)
C62 C57 C58 C59 3.0(3)
C51 C57 C58 C59 -176.75(17)
O22 C58 C59 C60 177.98(17)
C57 C58 C59 C60 -2.1(3)
C58 C59 C60 C61 -0.4(3)
C59 C60 C61 C62 1.9(3)
C59 C60 C61 C63 -177.20(19)
C60 C61 C62 C57 -1.0(3)
C63 C61 C62 C57 178.13(18)
C58 C57 C62 C61 -1.5(3)
C51 C57 C62 C61 178.25(18)
N21 C52 C71 C76 122.13(18)
N21 C52 C71 C72 -59.0(2)
Zn2 O21 C72 C73 -134.66(15)
Zn1 O21 C72 C73 16.8(2)
Zn2 O21 C72 C71 48.0(2)
Zn1 O21 C72 C71 -160.60(13)
C76 C71 C72 O21 178.15(16)
C52 C71 C72 O21 -0.8(3)
C76 C71 C72 C73 0.7(3)
C52 C71 C72 C73 -178.16(17)
O21 C72 C73 C74 -176.44(16)
C71 C72 C73 C74 0.9(3)
C72 C73 C74 C75 -1.6(3)
C73 C74 C75 C76 0.6(3)
C73 C74 C75 C77 -178.01(17)
C74 C75 C76 C71 1.1(3)
C77 C75 C76 C71 179.71(17)
C72 C71 C76 C75 -1.8(3)
C52 C71 C76 C75 177.10(17)
C11 N11 C13A C14A 146.24(19)
C12 N11 C13A C14A -91.7(2)
Zn1 N11 C13A C14A 28.3(2)
C15B N12 C14A C13A -108.6(7)
C16B N12 C14A C13A 148.0(5)
C15A N12 C14A C13A -76.9(3)
C16A N12 C14A C13A 166.6(2)
C14B N12 C14A C13A -48.7(4)
Zn1 N12 C14A C13A 44.9(2)
N11 C13A C14A N12 -51.2(3)
